data_1556381
loop_
_publ_author_name
'de Almeida, M. Peixoto'
'Martins, L. M. D. R. S.'
'Carabineiro, S. A. C.'
'Lauterbach, T.'
'Rominger, F.'
'Hashmi, A. S. K.'
'Pombeiro, A. J. L.'
'Figueiredo, J. L.'

_publ_section_title
;
 Homogeneous and heterogenised new gold C-scorpionate complexes as
 catalysts for cyclohexane oxidation
;
_journal_issue 11
_journal_name_full 'Catalysis Science &amp; Technology'
_journal_page_first 3056
_journal_paper_doi 10.1039/c3cy00552f
_journal_volume 3
_journal_year 2013
_chemical_formula_sum 'C3 H5 Au Cl4 N2'
_chemical_formula_weight 407.86
_space_group_IT_number 10
_space_group_name_Hall '-P 2y'
_space_group_name_H-M_alt 'P 1 2/m 1'
_symmetry_cell_setting monoclinic
_symmetry_space_group_name_H-M 'P 1 2/m 1'
_atom_sites_solution_hydrogens geom
_atom_sites_solution_primary direct
_atom_sites_solution_secondary difmap
_audit_creation_method SHELXL-97
_cell_angle_alpha 90.00
_cell_angle_beta 98.573(2)
_cell_angle_gamma 90.00
_cell_formula_units_Z 1
_cell_length_a 3.8864(5)
_cell_length_b 7.7824(9)
_cell_length_c 7.5103(9)
_cell_measurement_reflns_used 2067
_cell_measurement_temperature 200(2)
_cell_measurement_theta_max 25.04
_cell_measurement_theta_min 2.62
_cell_volume 224.61(5)
_computing_cell_refinement 'Bruker SAINT'
_computing_data_collection 'Bruker APEX2'
_computing_data_reduction 'Bruker SAINT'
_computing_molecular_graphics 'Bruker SHELXTL'
_computing_publication_material 'Bruker SHELXTL'
_computing_structure_refinement 'SHELXL-97 (Sheldrick, 2008)'
_computing_structure_solution 'SHELXS-97 (Sheldrick, 2008)'
_diffrn_ambient_temperature 200(2)
_diffrn_measured_fraction_theta_full 1.000
_diffrn_measured_fraction_theta_max 1.000
_diffrn_measurement_device_type 'Bruker APEX-II Quazar'
_diffrn_measurement_method '\f and \w scans'
_diffrn_radiation_monochromator mirror
_diffrn_radiation_source 'ImuS microsource'
_diffrn_radiation_type MoK\a
_diffrn_radiation_wavelength 0.71073
_diffrn_reflns_av_R_equivalents 0.0205
_diffrn_reflns_av_sigmaI/netI 0.0165
_diffrn_reflns_limit_h_max 4
_diffrn_reflns_limit_h_min -4
_diffrn_reflns_limit_k_max 9
_diffrn_reflns_limit_k_min -9
_diffrn_reflns_limit_l_max 8
_diffrn_reflns_limit_l_min -8
_diffrn_reflns_number 2048
_diffrn_reflns_theta_full 25.04
_diffrn_reflns_theta_max 25.04
_diffrn_reflns_theta_min 2.62
_exptl_absorpt_coefficient_mu 17.492
_exptl_absorpt_correction_T_max 0.4200
_exptl_absorpt_correction_T_min 0.1550
_exptl_absorpt_correction_type multi-scan
_exptl_absorpt_process_details
;
Sheldrick, G. M. (2008). <i>SADABS</i>. University of G\"ottingen, Germany.
;
_exptl_crystal_colour yellow
_exptl_crystal_density_diffrn 3.015
_exptl_crystal_density_method 'not measured'
_exptl_crystal_description needle
_exptl_crystal_F_000 184
_exptl_crystal_size_max 0.17
_exptl_crystal_size_mid 0.08
_exptl_crystal_size_min 0.06
_refine_diff_density_max 0.791
_refine_diff_density_min -0.802
_refine_diff_density_rms 0.142
_refine_ls_extinction_method none
_refine_ls_goodness_of_fit_ref 1.187
_refine_ls_hydrogen_treatment constr
_refine_ls_matrix_type full
_refine_ls_number_parameters 41
_refine_ls_number_reflns 433
_refine_ls_number_restraints 23
_refine_ls_restrained_S_all 1.168
_refine_ls_R_factor_all 0.0130
_refine_ls_R_factor_gt 0.0130
_refine_ls_shift/su_max 0.000
_refine_ls_shift/su_mean 0.000
_refine_ls_structure_factor_coef Fsqd
_refine_ls_weighting_details 'calc w=1/[\s^2^(Fo^2^)+(0.0224P)^2^+0.0000P] where P=(Fo^2^+2Fc^2^)/3'
_refine_ls_weighting_scheme calc
_refine_ls_wR_factor_gt 0.0317
_refine_ls_wR_factor_ref 0.0317
_reflns_number_gt 433
_reflns_number_total 433
_reflns_threshold_expression >2sigma(I)
_cod_data_source_file c3cy00552f.txt
_cod_data_source_block tla21
_cod_depositor_comments
;
The following automatic conversions were performed:

data item '_symmetry_cell_setting' value 'Monoclinic' was changed to
'monoclinic' in accordance with the
/home/saulius/struct/COD-crude-data/automatic-downloads/DataCite-retrospective/RSC/depositions/lib/dictionaries/cif_core.dic
dictionary named 'cif_core.dic' version 2.4.2 last updated on
2011-04-26.

Automatic conversion script
Id: cif_fix_values 6909 2019-04-08 15:41:33Z antanas 
;
_cod_original_sg_symbol_H-M P2/m
_cod_database_code 1556381

loop_
_symmetry_equiv_pos_as_xyz
'x, y, z'
'-x, y, -z'
'-x, -y, -z'
'x, -y, z'

loop_
_atom_site_label
_atom_site_type_symbol
_atom_site_fract_x
_atom_site_fract_y
_atom_site_fract_z
_atom_site_U_iso_or_equiv
_atom_site_adp_type
_atom_site_occupancy
_atom_site_symmetry_multiplicity
_atom_site_calc_flag
_atom_site_refinement_flags
_atom_site_disorder_assembly
_atom_site_disorder_group
Au1 Au 0.5000 0.5000 0.0000 0.01979(11) Uani 1 4 d SU . .
Cl1 Cl 0.5000 0.20685(15) 0.0000 0.0339(3) Uani 1 2 d SU . .
Cl2 Cl 0.6568(4) 0.5000 -0.28035(17) 0.0348(3) Uani 1 2 d SU . .
C1 C 0.982(3) 0.018(3) -0.3883(16) 0.040(3) Uiso 0.15 1 d PDU A -1
H1 H 0.8932 0.0327 -0.2782 0.048 Uiso 0.25 1 calc PR A -1
C2 C 1.054(5) 0.1432(15) -0.503(3) 0.019(4) Uiso 0.15 1 d PDU A -1
H2 H 1.0435 0.2630 -0.4803 0.023 Uiso 0.25 1 calc PR A -1
C3 C 1.143(5) 0.073(2) -0.655(2) 0.024(4) Uiso 0.15 1 d PDU A -1
H3 H 1.1809 0.1332 -0.7609 0.029 Uiso 0.25 1 calc PR A -1
C4 C 1.166(5) -0.099(2) -0.627(2) 0.032(5) Uiso 0.15 1 d PDU A -1
H4 H 1.2402 -0.1814 -0.7069 0.038 Uiso 0.25 1 calc PR A -1
C5 C 1.065(10) -0.133(2) -0.464(3) 0.057(8) Uiso 0.15 1 d PDU A -1
H5 H 1.0546 -0.2437 -0.4121 0.068 Uiso 0.25 1 calc PR A -1
N1 N 0.982(3) 0.018(3) -0.3883(16) 0.040(3) Uiso 0.10 1 d PU B -2
N2 N 1.054(5) 0.1432(15) -0.503(3) 0.019(4) Uiso 0.10 1 d PU B -2
N3 N 1.143(5) 0.073(2) -0.655(2) 0.024(4) Uiso 0.10 1 d PU B -2
N4 N 1.166(5) -0.099(2) -0.627(2) 0.032(5) Uiso 0.10 1 d PU B -2
N5 N 1.065(10) -0.133(2) -0.464(3) 0.057(8) Uiso 0.10 1 d PU B -2

loop_
_atom_site_aniso_label
_atom_site_aniso_U_11
_atom_site_aniso_U_22
_atom_site_aniso_U_33
_atom_site_aniso_U_23
_atom_site_aniso_U_13
_atom_site_aniso_U_12
Au1 0.02486(14) 0.01694(15) 0.01796(15) 0.000 0.00445(9) 0.000
Cl1 0.0524(7) 0.0174(6) 0.0342(6) 0.000 0.0141(5) 0.000
Cl2 0.0528(7) 0.0311(6) 0.0238(6) 0.000 0.0163(5) 0.000

loop_
_atom_type_symbol
_atom_type_description
_atom_type_scat_dispersion_real
_atom_type_scat_dispersion_imag
_atom_type_scat_source
C C 0.0033 0.0016 'International Tables Vol C Tables 4.2.6.8 and 6.1.1.4'
H H 0.0000 0.0000 'International Tables Vol C Tables 4.2.6.8 and 6.1.1.4'
N N 0.0061 0.0033 'International Tables Vol C Tables 4.2.6.8 and 6.1.1.4'
Cl Cl 0.1484 0.1585 'International Tables Vol C Tables 4.2.6.8 and 6.1.1.4'
Au Au -2.0133 8.8022 'International Tables Vol C Tables 4.2.6.8 and 6.1.1.4'

loop_
_geom_angle_atom_site_label_1
_geom_angle_atom_site_label_2
_geom_angle_atom_site_label_3
_geom_angle
_geom_angle_site_symmetry_1
_geom_angle_site_symmetry_3
Cl2 Au1 Cl2 180.0 3_665 .
Cl2 Au1 Cl1 90.0 3_665 3_665
Cl2 Au1 Cl1 90.0 . 3_665
Cl2 Au1 Cl1 90.0 3_665 .
Cl2 Au1 Cl1 90.0 . .
Cl1 Au1 Cl1 180.0 3_665 .
C2 C1 C5 105.5(9) . .
C3 C2 C1 110.5(10) . .
C2 C3 C4 106.6(12) . .
C3 C4 C5 108.0(12) . .
C4 C5 C1 108.9(11) . .

loop_
_geom_bond_atom_site_label_1
_geom_bond_atom_site_label_2
_geom_bond_distance
_geom_bond_site_symmetry_2
Au1 Cl2 2.2776(12) 3_665
Au1 Cl2 2.2776(12) .
Au1 Cl1 2.2814(12) 3_665
Au1 Cl1 2.2814(12) .
C1 C2 1.357(12) .
C1 C5 1.367(14) .
C2 C3 1.355(13) .
C3 C4 1.359(14) .
C4 C5 1.365(15) .
